data_4119455
loop_
_publ_author_name
'Mario Wriedt'
'Andrey A. Yakovenko'
'Gregory J. Halder'
'Andrey V. Prosvirin'
'Kim R. Dunbar'
'Hong-Cai Zhou'

_publ_section_title
;
 Reversible Switching from Antiferro- to Ferromagnetic Behavior by
 Solvent-Mediated, Thermally-Induced Phase Transitions in a Trimorphic
 MOF-Based Magnetic Sponge System
;
_journal_name_full 'Journal of the American Chemical Society'
_journal_page_first 4040
_journal_page_last 4050
_journal_paper_doi 10.1021/ja312347p
_journal_volume 135
_journal_year 2013
_chemical_formula_moiety '(C15 H14 Cu N6 O2), 0.5(C6 H14), 0.5(H2 O)'
_chemical_formula_sum 'C18 H22 Cu N6 O2.5'
_chemical_formula_weight 425.96
_chemical_name_systematic
; 
 ? 
;
_space_group_IT_number 2
_symmetry_cell_setting triclinic
_symmetry_space_group_name_Hall '-P 1'
_symmetry_space_group_name_H-M 'P -1'
_atom_sites_solution_hydrogens geom
_atom_sites_solution_primary direct
_atom_sites_solution_secondary difmap
_audit_creation_method SHELXL-97
_cell_angle_alpha 74.336(5)
_cell_angle_beta 72.466(5)
_cell_angle_gamma 65.955(4)
_cell_formula_units_Z 2
_cell_length_a 8.966(3)
_cell_length_b 10.032(4)
_cell_length_c 11.215(4)
_cell_measurement_reflns_used 1312
_cell_measurement_temperature 120(2)
_cell_measurement_theta_max 21.45
_cell_measurement_theta_min 2.25
_cell_volume 865.8(5)
_computing_cell_refinement 'SAINT+ ver. (Bruker, 2001)'
_computing_data_collection 'APEX2  (Bruker, 2008)'
_computing_data_reduction 'SAINT+ ver. (Bruker, 2001)'
_computing_molecular_graphics 'SHELXTL (Sheldrick, 2008)'
_computing_publication_material 'SHELXTL (Sheldrick, 2008)'
_computing_structure_refinement 'SHELXTL (Sheldrick, 2008)'
_computing_structure_solution 'SHELXTL (Sheldrick, 2008)'
_diffrn_ambient_temperature 120(2)
_diffrn_measured_fraction_theta_full 0.987
_diffrn_measured_fraction_theta_max 0.987
_diffrn_measurement_device_type 'Bruker SMART APEX II CCD area detector'
_diffrn_measurement_method 'phi and omega scans'
_diffrn_radiation_monochromator graphite
_diffrn_radiation_source 'fine-focus sealed tube'
_diffrn_radiation_type MoK\a
_diffrn_radiation_wavelength 0.71073
_diffrn_reflns_av_R_equivalents 0.0652
_diffrn_reflns_av_sigmaI/netI 0.0893
_diffrn_reflns_limit_h_max 11
_diffrn_reflns_limit_h_min -11
_diffrn_reflns_limit_k_max 12
_diffrn_reflns_limit_k_min -12
_diffrn_reflns_limit_l_max 14
_diffrn_reflns_limit_l_min -14
_diffrn_reflns_number 9736
_diffrn_reflns_theta_full 27.00
_diffrn_reflns_theta_max 27.00
_diffrn_reflns_theta_min 2.55
_exptl_absorpt_coefficient_mu 1.293
_exptl_absorpt_correction_T_max 0.9746
_exptl_absorpt_correction_T_min 0.6126
_exptl_absorpt_correction_type multi-scan
_exptl_absorpt_process_details 'SADABS (Sheldrick, 2008)'
_exptl_crystal_colour blue
_exptl_crystal_density_diffrn 1.634
_exptl_crystal_description prism
_exptl_crystal_F_000 442
_exptl_crystal_size_max 0.42
_exptl_crystal_size_mid 0.05
_exptl_crystal_size_min 0.02
_refine_diff_density_max 1.002
_refine_diff_density_min -1.070
_refine_diff_density_rms 0.111
_refine_ls_extinction_method none
_refine_ls_goodness_of_fit_ref 1.025
_refine_ls_hydrogen_treatment constr
_refine_ls_matrix_type full
_refine_ls_number_parameters 257
_refine_ls_number_reflns 3748
_refine_ls_number_restraints 2
_refine_ls_restrained_S_all 1.036
_refine_ls_R_factor_all 0.0991
_refine_ls_R_factor_gt 0.0589
_refine_ls_shift/su_max 0.000
_refine_ls_shift/su_mean 0.000
_refine_ls_structure_factor_coef Fsqd
_refine_ls_weighting_details 'calc w=1/[\s^2^(Fo^2^)+(0.0300P)^2^+2.6000P] where P=(Fo^2^+2Fc^2^)/3'
_refine_ls_weighting_scheme calc
_refine_ls_wR_factor_gt 0.1218
_refine_ls_wR_factor_ref 0.1399
_reflns_number_gt 2396
_reflns_number_total 3748
_reflns_threshold_expression I>2\s(I)
_cod_data_source_file ja312347p_si_002.cif
_cod_data_source_block mw70
_cod_original_cell_volume 865.8(6)
_cod_original_formula_sum 'C18 H22 Cu N6 O2.50'
_cod_database_code 4119455

loop_
_symmetry_equiv_pos_as_xyz
'x, y, z'
'-x, -y, -z'

loop_
_atom_site_label
_atom_site_type_symbol
_atom_site_fract_x
_atom_site_fract_y
_atom_site_fract_z
_atom_site_U_iso_or_equiv
_atom_site_adp_type
_atom_site_occupancy
_atom_site_symmetry_multiplicity
_atom_site_calc_flag
_atom_site_refinement_flags
Cu1 Cu 0.0000 0.0000 0.0000 0.0241(2) Uani 1 2 d S
Cu2 Cu 0.0000 0.0000 0.5000 0.0255(2) Uani 1 2 d S
O1 O -0.1220(4) -0.1200(4) -0.0932(3) 0.0386(9) Uani 1 1 d .
O2 O -0.1206(4) -0.1213(4) -0.2903(3) 0.0364(9) Uani 1 1 d .
C1 C -0.0997(6) -0.0740(6) -0.2080(5) 0.0346(12) Uani 1 1 d .
C2 C -0.0354(6) 0.0486(5) -0.2530(4) 0.0234(10) Uani 1 1 d .
N1 N 0.0018(5) 0.1115(5) -0.1796(4) 0.0324(10) Uani 1 1 d .
N2 N 0.0630(5) 0.2112(5) -0.2547(4) 0.0334(10) Uani 1 1 d .
N3 N 0.0643(5) 0.2114(5) -0.3763(4) 0.0311(10) Uani 1 1 d .
N4 N 0.0035(5) 0.1112(5) -0.3735(4) 0.0338(10) Uani 1 1 d .
N11 N -0.2282(5) 0.1400(5) 0.0641(3) 0.0261(9) Uani 1 1 d .
N12 N -0.2275(5) 0.1430(4) 0.4800(4) 0.0260(9) Uani 1 1 d .
C11 C -0.3610(6) 0.0959(6) 0.1105(4) 0.0319(12) Uani 1 1 d .
H11A H -0.3453 -0.0040 0.1121 0.038 Uiso 1 1 calc R
C12 C -0.5179(6) 0.1904(7) 0.1556(5) 0.0405(14) Uani 1 1 d .
H12A H -0.6093 0.1564 0.1856 0.049 Uiso 1 1 calc R
C13 C -0.5434(7) 0.3365(6) 0.1574(5) 0.0390(14) Uani 1 1 d .
C14 C -0.4074(7) 0.3795(6) 0.1110(4) 0.0352(13) Uani 1 1 d .
H14A H -0.4192 0.4783 0.1101 0.042 Uiso 1 1 calc R
C15 C -0.2538(6) 0.2801(6) 0.0656(4) 0.0305(11) Uani 1 1 d .
H15A H -0.1613 0.3127 0.0338 0.037 Uiso 1 1 calc R
C16 C -0.7165(7) 0.4423(7) 0.2048(5) 0.0572(19) Uani 1 1 d .
H16A H -0.7927 0.4444 0.1557 0.069 Uiso 1 1 calc R
H16B H -0.7123 0.5430 0.1873 0.069 Uiso 1 1 calc R
C17 C -0.7905(6) 0.4057(6) 0.3456(4) 0.0308(12) Uani 1 1 d .
H17A H -0.9129 0.4603 0.3616 0.037 Uiso 1 1 calc R
H17B H -0.7720 0.2986 0.3674 0.037 Uiso 1 1 calc R
C18 C -0.7177(6) 0.4436(6) 0.4321(5) 0.0324(12) Uani 1 1 d .
H18A H -0.7142 0.5445 0.3986 0.039 Uiso 1 1 calc R
H18B H -0.7939 0.4457 0.5170 0.039 Uiso 1 1 calc R
C19 C -0.5447(6) 0.3387(5) 0.4472(5) 0.0289(11) Uani 1 1 d .
C20 C -0.5191(6) 0.1963(6) 0.5139(5) 0.0294(11) Uani 1 1 d .
H20A H -0.6110 0.1631 0.5495 0.035 Uiso 1 1 calc R
C21 C -0.3635(6) 0.1040(6) 0.5285(5) 0.0299(11) Uani 1 1 d .
H21A H -0.3496 0.0071 0.5754 0.036 Uiso 1 1 calc R
C22 C -0.2519(6) 0.2810(6) 0.4165(5) 0.0285(11) Uani 1 1 d .
H22A H -0.1580 0.3115 0.3818 0.034 Uiso 1 1 calc R
C23 C -0.4054(6) 0.3802(6) 0.3990(5) 0.0295(11) Uani 1 1 d .
H23A H -0.4167 0.4775 0.3538 0.035 Uiso 1 1 calc R
C31 C -0.2323(10) -0.3859(9) 0.2339(6) 0.072(2) Uani 1 1 d D
H31A H -0.3480 -0.3257 0.2677 0.108 Uiso 1 1 calc R
H31B H -0.1569 -0.3750 0.2753 0.108 Uiso 1 1 calc R
H31C H -0.2213 -0.4901 0.2503 0.108 Uiso 1 1 calc R
C32 C -0.1883(9) -0.3362(8) 0.0968(6) 0.073(2) Uani 1 1 d D
H32A H -0.1357 -0.2631 0.0871 0.087 Uiso 1 1 calc R
H32B H -0.2965 -0.2791 0.0709 0.087 Uiso 1 1 calc R
C33 C -0.0799(9) -0.4306(8) -0.0064(7) 0.070(2) Uani 1 1 d D
H33A H -0.0459 -0.3617 -0.0812 0.084 Uiso 1 1 calc R
H33B H -0.1561 -0.4633 -0.0298 0.084 Uiso 1 1 calc R
O1W O -0.5575(10) -0.2358(10) 0.1961(7) 0.056(2) Uani 0.50 1 d P

loop_
_atom_site_aniso_label
_atom_site_aniso_U_11
_atom_site_aniso_U_22
_atom_site_aniso_U_33
_atom_site_aniso_U_23
_atom_site_aniso_U_13
_atom_site_aniso_U_12
Cu1 0.0209(4) 0.0337(5) 0.0140(4) -0.0069(4) -0.0036(3) -0.0044(4)
Cu2 0.0219(4) 0.0361(5) 0.0187(4) -0.0100(4) -0.0086(3) -0.0041(4)
O1 0.036(2) 0.049(2) 0.026(2) -0.0044(17) -0.0034(16) -0.0127(18)
O2 0.0281(19) 0.047(2) 0.040(2) -0.0201(18) -0.0132(16) -0.0071(17)
C1 0.025(3) 0.047(3) 0.026(3) -0.009(2) -0.004(2) -0.007(2)
C2 0.019(2) 0.034(3) 0.015(2) -0.007(2) -0.0058(18) -0.005(2)
N1 0.027(2) 0.036(3) 0.029(2) -0.007(2) -0.0036(18) -0.007(2)
N2 0.024(2) 0.033(2) 0.040(3) -0.010(2) -0.0027(19) -0.0072(19)
N3 0.023(2) 0.034(2) 0.031(2) -0.0027(19) -0.0039(18) -0.0078(19)
N4 0.027(2) 0.045(3) 0.025(2) -0.004(2) -0.0054(18) -0.010(2)
N11 0.026(2) 0.034(2) 0.0122(19) -0.0008(17) -0.0050(16) -0.0060(18)
N12 0.028(2) 0.031(2) 0.020(2) -0.0086(18) -0.0092(17) -0.0065(18)
C11 0.027(3) 0.042(3) 0.021(3) -0.003(2) -0.004(2) -0.008(2)
C12 0.023(3) 0.063(4) 0.025(3) -0.001(3) 0.000(2) -0.013(3)
C13 0.032(3) 0.044(3) 0.015(2) 0.003(2) -0.003(2) 0.005(2)
C14 0.039(3) 0.032(3) 0.017(3) 0.001(2) -0.003(2) -0.001(2)
C15 0.030(3) 0.039(3) 0.016(2) 0.002(2) -0.006(2) -0.009(2)
C16 0.039(3) 0.063(4) 0.028(3) 0.002(3) 0.001(3) 0.011(3)
C17 0.022(3) 0.041(3) 0.022(3) -0.009(2) -0.003(2) -0.003(2)
C18 0.024(3) 0.027(3) 0.042(3) -0.011(2) -0.007(2) -0.002(2)
C19 0.024(3) 0.030(3) 0.031(3) -0.017(2) -0.006(2) -0.001(2)
C20 0.024(3) 0.036(3) 0.029(3) -0.008(2) -0.006(2) -0.009(2)
C21 0.029(3) 0.036(3) 0.026(3) -0.006(2) -0.007(2) -0.011(2)
C22 0.025(3) 0.038(3) 0.028(3) -0.016(2) -0.007(2) -0.011(2)
C23 0.030(3) 0.031(3) 0.030(3) -0.012(2) -0.006(2) -0.009(2)
C31 0.068(5) 0.082(6) 0.080(6) -0.026(5) -0.012(4) -0.036(4)
C32 0.067(5) 0.083(6) 0.080(6) -0.015(5) -0.023(4) -0.033(4)
C33 0.080(5) 0.067(5) 0.072(5) -0.019(4) -0.008(4) -0.038(4)
O1W 0.038(5) 0.087(7) 0.032(4) -0.016(4) -0.012(4) -0.004(4)

loop_
_atom_type_symbol
_atom_type_description
_atom_type_scat_dispersion_real
_atom_type_scat_dispersion_imag
_atom_type_scat_source
C C 0.0033 0.0016 'International Tables Vol C Tables 4.2.6.8 and 6.1.1.4'
H H 0.0000 0.0000 'International Tables Vol C Tables 4.2.6.8 and 6.1.1.4'
N N 0.0061 0.0033 'International Tables Vol C Tables 4.2.6.8 and 6.1.1.4'
O O 0.0106 0.0060 'International Tables Vol C Tables 4.2.6.8 and 6.1.1.4'
Cu Cu 0.3201 1.2651 'International Tables Vol C Tables 4.2.6.8 and 6.1.1.4'

loop_
_geom_angle_atom_site_label_1
_geom_angle_atom_site_label_2
_geom_angle_atom_site_label_3
_geom_angle
_geom_angle_site_symmetry_1
_geom_angle_site_symmetry_3
N11 Cu1 N11 180.0 . 2
N11 Cu1 N1 91.91(16) . .
N11 Cu1 N1 88.09(16) 2 .
N11 Cu1 N1 88.09(16) . 2
N11 Cu1 N1 91.91(16) 2 2
N1 Cu1 N1 180.0 . 2
N12 Cu2 N12 180.0 2_556 .
N12 Cu2 N4 88.84(16) 2_556 1_556
N12 Cu2 N4 91.16(16) . 1_556
N12 Cu2 N4 91.16(16) 2_556 2
N12 Cu2 N4 88.84(16) . 2
N4 Cu2 N4 180.0 1_556 2
O1 C1 O2 127.6(5) . .
O1 C1 C2 116.1(5) . .
O2 C1 C2 116.3(5) . .
N4 C2 N1 108.3(4) . .
N4 C2 C1 126.0(4) . .
N1 C2 C1 125.5(4) . .
N2 N1 C2 107.5(4) . .
N2 N1 Cu1 137.1(3) . .
C2 N1 Cu1 113.5(3) . .
N1 N2 N3 108.5(4) . .
N4 N3 N2 107.5(4) . .
N3 N4 C2 108.2(4) . .
N3 N4 Cu2 137.0(3) . 1_554
C2 N4 Cu2 113.1(3) . 1_554
C15 N11 C11 117.4(4) . .
C15 N11 Cu1 121.0(3) . .
C11 N11 Cu1 121.6(3) . .
C22 N12 C21 116.8(4) . .
C22 N12 Cu2 121.8(3) . .
C21 N12 Cu2 121.4(3) . .
N11 C11 C12 122.2(5) . .
N11 C11 H11A 118.9 . .
C12 C11 H11A 118.9 . .
C11 C12 C13 120.0(5) . .
C11 C12 H12A 120.0 . .
C13 C12 H12A 120.0 . .
C14 C13 C12 117.2(5) . .
C14 C13 C16 122.4(6) . .
C12 C13 C16 120.4(6) . .
C13 C14 C15 120.0(5) . .
C13 C14 H14A 120.0 . .
C15 C14 H14A 120.0 . .
N11 C15 C14 123.2(5) . .
N11 C15 H15A 118.4 . .
C14 C15 H15A 118.4 . .
C13 C16 C17 115.2(5) . .
C13 C16 H16A 108.5 . .
C17 C16 H16A 108.5 . .
C13 C16 H16B 108.5 . .
C17 C16 H16B 108.5 . .
H16A C16 H16B 107.5 . .
C18 C17 C16 114.0(5) . .
C18 C17 H17A 108.7 . .
C16 C17 H17A 108.7 . .
C18 C17 H17B 108.7 . .
C16 C17 H17B 108.7 . .
H17A C17 H17B 107.6 . .
C19 C18 C17 115.0(4) . .
C19 C18 H18A 108.5 . .
C17 C18 H18A 108.5 . .
C19 C18 H18B 108.5 . .
C17 C18 H18B 108.5 . .
H18A C18 H18B 107.5 . .
C20 C19 C23 116.8(4) . .
C20 C19 C18 120.8(5) . .
C23 C19 C18 122.4(5) . .
C21 C20 C19 120.2(5) . .
C21 C20 H20A 119.9 . .
C19 C20 H20A 119.9 . .
N12 C21 C20 123.2(5) . .
N12 C21 H21A 118.4 . .
C20 C21 H21A 118.4 . .
N12 C22 C23 123.1(5) . .
N12 C22 H22A 118.4 . .
C23 C22 H22A 118.4 . .
C22 C23 C19 119.8(5) . .
C22 C23 H23A 120.1 . .
C19 C23 H23A 120.1 . .
C32 C31 H31A 109.5 . .
C32 C31 H31B 109.5 . .
H31A C31 H31B 109.5 . .
C32 C31 H31C 109.5 . .
H31A C31 H31C 109.5 . .
H31B C31 H31C 109.5 . .
C31 C32 C33 128.1(7) . .
C31 C32 H32A 105.3 . .
C33 C32 H32A 105.3 . .
C31 C32 H32B 105.3 . .
C33 C32 H32B 105.3 . .
H32A C32 H32B 106.0 . .
C32 C33 C33 125.6(8) . 2_545
C32 C33 H33A 105.9 . .
C33 C33 H33A 105.9 2_545 .
C32 C33 H33B 105.9 . .
C33 C33 H33B 105.9 2_545 .
H33A C33 H33B 106.2 . .

loop_
_geom_bond_atom_site_label_1
_geom_bond_atom_site_label_2
_geom_bond_distance
_geom_bond_site_symmetry_2
Cu1 N11 1.998(4) .
Cu1 N11 1.998(4) 2
Cu1 N1 2.022(4) .
Cu1 N1 2.022(4) 2
Cu2 N12 1.997(4) 2_556
Cu2 N12 1.997(4) .
Cu2 N4 2.041(4) 1_556
Cu2 N4 2.041(4) 2
O1 C1 1.229(6) .
O2 C1 1.235(6) .
C1 C2 1.472(7) .
C2 N4 1.334(6) .
C2 N1 1.344(6) .
N1 N2 1.313(6) .
N2 N3 1.360(6) .
N3 N4 1.315(6) .
N4 Cu2 2.041(4) 1_554
N11 C15 1.333(6) .
N11 C11 1.347(6) .
N12 C22 1.336(6) .
N12 C21 1.345(6) .
C11 C12 1.370(7) .
C11 H11A 0.9500 .
C12 C13 1.393(8) .
C12 H12A 0.9500 .
C13 C14 1.367(8) .
C13 C16 1.511(7) .
C14 C15 1.372(7) .
C14 H14A 0.9500 .
C15 H15A 0.9500 .
C16 C17 1.524(7) .
C16 H16A 0.9900 .
C16 H16B 0.9900 .
C17 C18 1.515(7) .
C17 H17A 0.9900 .
C17 H17B 0.9900 .
C18 C19 1.508(6) .
C18 H18A 0.9900 .
C18 H18B 0.9900 .
C19 C20 1.383(7) .
C19 C23 1.386(7) .
C20 C21 1.355(7) .
C20 H20A 0.9500 .
C21 H21A 0.9500 .
C22 C23 1.365(7) .
C22 H22A 0.9500 .
C23 H23A 0.9500 .
C31 C32 1.466(5) .
C31 H31A 0.9800 .
C31 H31B 0.9800 .
C31 H31C 0.9800 .
C32 C33 1.531(5) .
C32 H32A 0.9900 .
C32 H32B 0.9900 .
C33 C33 1.550(14) 2_545
C33 H33A 0.9900 .
C33 H33B 0.9900 .
